data_2219107
loop_
_publ_author_name
'Alhashimy, Nameer'
'M\"uller-Bunz, Helge'
'Schazmann, Benjamin'
'Diamond, Dermot'

_publ_section_title
;
 5',6-Dichloro-1',3',3'-trimethylspiro[2<i>H</i>-1-benzopyran-2,2'-indoline]
;
_journal_coeditor_code NC2106
_journal_issue 8
_journal_name_full 'Acta Crystallographica Section E'
_journal_page_first o1430
_journal_page_last o1431
_journal_paper_doi 10.1107/S1600536808018722
_journal_volume 64
_journal_year 2008
_chemical_formula_iupac 'C19 H17 Cl2 N O'
_chemical_formula_moiety 'C19 H17 Cl2 N O'
_chemical_formula_sum 'C19 H17 Cl2 N O'
_chemical_formula_weight 346.24
_chemical_name_systematic
;
5',6-Dichloro-1',3',3'-trimethylspiro[2<i>H</i>-1-benzopyran-2,2'-indoline]
;
_space_group_IT_number 14
_symmetry_cell_setting monoclinic
_symmetry_space_group_name_Hall '-P 2ybc'
_symmetry_space_group_name_H-M 'P 1 21/c 1'
_atom_sites_solution_hydrogens difmap
_atom_sites_solution_primary direct
_atom_sites_solution_secondary difmap
_audit_creation_method SHELXL-97
_cell_angle_alpha 90.00
_cell_angle_beta 104.770(2)
_cell_angle_gamma 90.00
_cell_formula_units_Z 4
_cell_length_a 8.3105(7)
_cell_length_b 18.2576(16)
_cell_length_c 11.1921(10)
_cell_measurement_reflns_used 7373
_cell_measurement_temperature 100(2)
_cell_measurement_theta_max 31.72
_cell_measurement_theta_min 2.19
_cell_volume 1642.1(2)
_computing_cell_refinement 'SAINT (Bruker, 2007)'
_computing_data_collection 'SMART (Bruker, 2007)'
_computing_data_reduction 'SAINT (Bruker, 2007)'
_computing_molecular_graphics 'DIAMOND (Brandenburg, 2001)'
_computing_publication_material 'publCIF (Westrip, 2008)'
_computing_structure_refinement 'SHELXL97 (Sheldrick, 2008)'
_computing_structure_solution 'SHELXS97 (Sheldrick, 2008)'
_diffrn_ambient_temperature 100(2)
_diffrn_detector_area_resol_mean 8.366
_diffrn_measured_fraction_theta_full 0.986
_diffrn_measured_fraction_theta_max 0.986
_diffrn_measurement_device_type 'Bruker SMART CCD area-detector'
_diffrn_measurement_method '\f and \w'
_diffrn_radiation_monochromator graphite
_diffrn_radiation_source 'fine-focus sealed tube'
_diffrn_radiation_type MoK\a
_diffrn_radiation_wavelength 0.71073
_diffrn_reflns_av_R_equivalents 0.0232
_diffrn_reflns_av_sigmaI/netI 0.0229
_diffrn_reflns_limit_h_max 11
_diffrn_reflns_limit_h_min -11
_diffrn_reflns_limit_k_max 24
_diffrn_reflns_limit_k_min -24
_diffrn_reflns_limit_l_max 15
_diffrn_reflns_limit_l_min -15
_diffrn_reflns_number 16175
_diffrn_reflns_theta_full 29.00
_diffrn_reflns_theta_max 29.00
_diffrn_reflns_theta_min 2.19
_exptl_absorpt_coefficient_mu 0.399
_exptl_absorpt_correction_T_max 0.9803
_exptl_absorpt_correction_T_min 0.7398
_exptl_absorpt_correction_type multi-scan
_exptl_absorpt_process_details '(<i>SADABS</i>; Sheldrick, 2000)'
_exptl_crystal_colour colourless
_exptl_crystal_density_diffrn 1.401
_exptl_crystal_density_method 'not measured'
_exptl_crystal_description plate
_exptl_crystal_F_000 720
_exptl_crystal_size_max 0.50
_exptl_crystal_size_mid 0.40
_exptl_crystal_size_min 0.05
_refine_diff_density_max 0.961
_refine_diff_density_min -0.248
_refine_ls_extinction_method none
_refine_ls_goodness_of_fit_ref 1.053
_refine_ls_hydrogen_treatment refall
_refine_ls_matrix_type full
_refine_ls_number_parameters 276
_refine_ls_number_reflns 4312
_refine_ls_number_restraints 0
_refine_ls_restrained_S_all 1.053
_refine_ls_R_factor_all 0.0513
_refine_ls_R_factor_gt 0.0464
_refine_ls_shift/su_max 0.002
_refine_ls_shift/su_mean 0.000
_refine_ls_structure_factor_coef Fsqd
_refine_ls_weighting_details 'calc w=1/[\s^2^(Fo^2^)+(0.0653P)^2^+1.2622P] where P=(Fo^2^+2Fc^2^)/3'
_refine_ls_weighting_scheme calc
_refine_ls_wR_factor_gt 0.1178
_refine_ls_wR_factor_ref 0.1223
_reflns_number_gt 3857
_reflns_number_total 4312
_reflns_threshold_expression I>2\s(I)
_cod_data_source_file nc2106.cif
_cod_data_source_block I
_cod_original_sg_symbol_H-M 'P 21/c'
_cod_database_code 2219107
_cod_database_fobs_code 2219107

loop_
_symmetry_equiv_pos_as_xyz
'x, y, z'
'-x, y+1/2, -z+1/2'
'-x, -y, -z'
'x, -y-1/2, z-1/2'

loop_
_atom_site_type_symbol
_atom_site_label
_atom_site_fract_x
_atom_site_fract_y
_atom_site_fract_z
_atom_site_U_iso_or_equiv
_atom_site_adp_type
_atom_site_calc_flag
_atom_site_occupancy
Cl Cl1 1.29108(6) 0.46363(2) 0.01666(4) 0.02892(13) Uani d 1
C C1 1.2126(2) 0.38771(9) 0.07835(15) 0.0198(3) Uani d 1
C C2 1.0760(2) 0.39650(9) 0.12870(15) 0.0187(3) Uani d 1
H H2 1.029(3) 0.4437(13) 0.133(2) 0.025(5) Uiso d 1
C C3 1.01780(19) 0.33524(8) 0.17644(14) 0.0160(3) Uani d 1
C C4 1.09359(19) 0.26690(8) 0.17419(14) 0.0169(3) Uani d 1
C C5 1.2295(2) 0.25851(9) 0.12441(16) 0.0202(3) Uani d 1
H H5 1.284(3) 0.2115(12) 0.120(2) 0.020(5) Uiso d 1
C C6 1.2886(2) 0.32043(10) 0.07558(16) 0.0223(3) Uani d 1
H H6 1.381(3) 0.3155(12) 0.037(2) 0.024(5) Uiso d 1
N N 1.01339(17) 0.21423(7) 0.22743(13) 0.0186(3) Uani d 1
C C7 1.0459(2) 0.13674(9) 0.21878(17) 0.0225(3) Uani d 1
H H7A 1.015(3) 0.1214(13) 0.136(2) 0.029(6) Uiso d 1
H H7B 0.989(3) 0.1089(13) 0.271(2) 0.030(6) Uiso d 1
H H7C 1.163(3) 0.1284(14) 0.256(2) 0.038(7) Uiso d 1
C C8 0.88187(19) 0.32673(8) 0.24368(14) 0.0150(3) Uani d 1
C C9 0.9546(2) 0.34836(9) 0.37930(15) 0.0197(3) Uani d 1
H H9A 0.989(3) 0.3981(13) 0.383(2) 0.024(5) Uiso d 1
H H9B 0.870(3) 0.3426(12) 0.427(2) 0.027(6) Uiso d 1
H H9C 1.051(3) 0.3191(13) 0.419(2) 0.029(6) Uiso d 1
C C10 0.7265(2) 0.37244(10) 0.18951(16) 0.0204(3) Uani d 1
H H10A 0.687(3) 0.3635(12) 0.100(2) 0.022(5) Uiso d 1
H H10B 0.756(3) 0.4243(13) 0.202(2) 0.028(6) Uiso d 1
H H10C 0.647(3) 0.3607(12) 0.233(2) 0.023(5) Uiso d 1
C C11 0.85232(19) 0.24213(9) 0.23280(14) 0.0163(3) Uani d 1
O O 0.73274(14) 0.23176(6) 0.11246(10) 0.0178(2) Uani d 1
C C12 0.7959(2) 0.20568(9) 0.33518(15) 0.0194(3) Uani d 1
H H12 0.853(3) 0.2181(12) 0.417(2) 0.025(5) Uiso d 1
C C13 0.6788(2) 0.15405(9) 0.31410(15) 0.0200(3) Uani d 1
H H13 0.651(3) 0.1291(13) 0.381(2) 0.028(6) Uiso d 1
C C14 0.5891(2) 0.13478(8) 0.18904(15) 0.0166(3) Uani d 1
C C15 0.61892(19) 0.17667(8) 0.09238(14) 0.0147(3) Uani d 1
C C16 0.52518(19) 0.16618(9) -0.02828(14) 0.0159(3) Uani d 1
H H16 0.550(3) 0.1972(12) -0.090(2) 0.021(5) Uiso d 1
C C17 0.4051(2) 0.11154(9) -0.05435(15) 0.0185(3) Uani d 1
H H17 0.345(2) 0.1032(11) -0.1356(18) 0.014(5) Uiso d 1
C C18 0.38016(19) 0.06811(8) 0.04128(16) 0.0183(3) Uani d 1
Cl Cl2 0.23079(5) -0.00073(2) 0.00933(4) 0.02523(13) Uani d 1
C C19 0.4695(2) 0.07902(9) 0.16192(16) 0.0188(3) Uani d 1
H H19 0.452(3) 0.0512(12) 0.226(2) 0.022(5) Uiso d 1

loop_
_atom_site_aniso_label
_atom_site_aniso_U_11
_atom_site_aniso_U_22
_atom_site_aniso_U_33
_atom_site_aniso_U_12
_atom_site_aniso_U_13
_atom_site_aniso_U_23
Cl1 0.0321(2) 0.0223(2) 0.0349(2) -0.00767(16) 0.01332(18) 0.00340(17)
C1 0.0173(7) 0.0211(8) 0.0209(7) -0.0046(6) 0.0047(6) 0.0022(6)
C2 0.0180(7) 0.0160(7) 0.0208(7) -0.0002(6) 0.0026(6) -0.0016(6)
C3 0.0129(7) 0.0172(7) 0.0165(7) -0.0009(5) 0.0015(5) -0.0014(5)
C4 0.0145(7) 0.0176(7) 0.0171(7) -0.0003(5) 0.0016(5) -0.0016(5)
C5 0.0152(7) 0.0200(8) 0.0248(8) 0.0016(6) 0.0041(6) -0.0025(6)
C6 0.0174(8) 0.0249(8) 0.0248(8) -0.0022(6) 0.0061(6) -0.0025(6)
N 0.0187(6) 0.0149(6) 0.0224(7) 0.0011(5) 0.0054(5) -0.0002(5)
C7 0.0284(9) 0.0143(7) 0.0252(8) 0.0031(6) 0.0078(7) 0.0011(6)
C8 0.0141(7) 0.0149(7) 0.0158(7) -0.0007(5) 0.0033(5) -0.0021(5)
C9 0.0205(8) 0.0199(8) 0.0178(7) -0.0011(6) 0.0032(6) -0.0037(6)
C10 0.0157(7) 0.0213(8) 0.0240(8) 0.0019(6) 0.0048(6) 0.0012(6)
C11 0.0179(7) 0.0166(7) 0.0134(7) -0.0020(5) 0.0022(5) -0.0011(5)
O 0.0204(5) 0.0194(6) 0.0125(5) -0.0082(4) 0.0023(4) 0.0001(4)
C12 0.0235(8) 0.0199(7) 0.0145(7) -0.0006(6) 0.0045(6) -0.0002(6)
C13 0.0231(8) 0.0203(8) 0.0180(7) -0.0001(6) 0.0080(6) 0.0026(6)
C14 0.0169(7) 0.0147(7) 0.0190(7) 0.0010(5) 0.0058(6) 0.0003(5)
C15 0.0133(6) 0.0134(6) 0.0182(7) -0.0001(5) 0.0056(5) -0.0013(5)
C16 0.0132(7) 0.0173(7) 0.0171(7) 0.0004(5) 0.0039(5) -0.0006(5)
C17 0.0143(7) 0.0182(7) 0.0216(8) 0.0001(6) 0.0018(6) -0.0028(6)
C18 0.0122(7) 0.0117(6) 0.0308(8) -0.0002(5) 0.0052(6) -0.0012(6)
Cl2 0.0158(2) 0.01421(19) 0.0436(3) -0.00319(13) 0.00372(17) 0.00058(15)
C19 0.0179(7) 0.0146(7) 0.0256(8) 0.0007(6) 0.0086(6) 0.0034(6)

loop_
_atom_type_symbol
_atom_type_description
_atom_type_scat_dispersion_real
_atom_type_scat_dispersion_imag
_atom_type_scat_source
C C 0.0033 0.0016 'International Tables Vol C Tables 4.2.6.8 and 6.1.1.4'
H H 0.0000 0.0000 'International Tables Vol C Tables 4.2.6.8 and 6.1.1.4'
N N 0.0061 0.0033 'International Tables Vol C Tables 4.2.6.8 and 6.1.1.4'
O O 0.0106 0.0060 'International Tables Vol C Tables 4.2.6.8 and 6.1.1.4'
Cl Cl 0.1484 0.1585 'International Tables Vol C Tables 4.2.6.8 and 6.1.1.4'

loop_
_geom_angle_atom_site_label_1
_geom_angle_atom_site_label_2
_geom_angle_atom_site_label_3
_geom_angle
_geom_angle_publ_flag
C6 C1 C2 122.16(15) n
C6 C1 Cl1 118.44(13) n
C2 C1 Cl1 119.41(13) n
C3 C2 C1 117.62(15) n
C3 C2 H2 121.6(14) n
C1 C2 H2 120.7(14) n
C2 C3 C4 120.77(15) n
C2 C3 C8 130.88(14) n
C4 C3 C8 108.24(13) n
N C4 C5 128.63(15) n
N C4 C3 110.00(14) n
C5 C4 C3 121.37(15) n
C4 C5 C6 118.05(15) n
C4 C5 H5 123.3(13) n
C6 C5 H5 118.6(13) n
C1 C6 C5 120.02(15) n
C1 C6 H6 120.4(13) n
C5 C6 H6 119.5(13) n
C4 N C11 108.93(13) y
C4 N C7 122.00(14) y
C11 N C7 122.46(14) y
N C7 H7A 110.4(14) n
N C7 H7B 109.9(14) n
H7A C7 H7B 112(2) n
N C7 H7C 108.0(16) n
H7A C7 H7C 112(2) n
H7B C7 H7C 104(2) n
C3 C8 C10 114.10(13) n
C3 C8 C9 107.98(13) n
C10 C8 C9 109.39(13) n
C3 C8 C11 100.63(12) n
C10 C8 C11 114.13(13) n
C9 C8 C11 110.21(13) n
C8 C9 H9A 109.3(13) n
C8 C9 H9B 110.6(13) n
H9A C9 H9B 108.9(19) n
C8 C9 H9C 112.7(14) n
H9A C9 H9C 107.3(19) n
H9B C9 H9C 107.9(19) n
C8 C10 H10A 109.9(13) n
C8 C10 H10B 108.3(14) n
H10A C10 H10B 108.3(18) n
C8 C10 H10C 107.7(14) n
H10A C10 H10C 113.3(18) n
H10B C10 H10C 109.2(19) n
N C11 O 109.47(12) n
N C11 C12 110.36(13) y
O C11 C12 111.93(13) n
N C11 C8 102.84(12) n
O C11 C8 104.77(12) y
C12 C11 C8 116.89(13) n
C15 O C11 121.79(12) n
C13 C12 C11 122.36(15) n
C13 C12 H12 120.5(14) n
C11 C12 H12 117.0(14) n
C12 C13 C14 120.98(15) n
C12 C13 H13 120.8(14) n
C14 C13 H13 118.2(14) n
C15 C14 C19 119.07(15) n
C15 C14 C13 117.73(14) n
C19 C14 C13 123.13(15) n
O C15 C16 117.17(14) n
O C15 C14 122.00(14) n
C16 C15 C14 120.72(14) n
C17 C16 C15 119.88(15) n
C17 C16 H16 123.2(13) n
C15 C16 H16 116.9(13) n
C16 C17 C18 119.23(15) n
C16 C17 H17 119.9(12) n
C18 C17 H17 120.8(12) n
C19 C18 C17 121.53(15) n
C19 C18 Cl2 118.93(13) n
C17 C18 Cl2 119.53(13) n
C18 C19 C14 119.48(15) n
C18 C19 H19 121.8(14) n
C14 C19 H19 118.7(14) n

loop_
_geom_bond_atom_site_label_1
_geom_bond_atom_site_label_2
_geom_bond_distance
_geom_bond_publ_flag
Cl1 C1 1.7474(17) n
C1 C6 1.385(2) n
C1 C2 1.399(2) n
C2 C3 1.379(2) n
C2 H2 0.95(2) n
C3 C4 1.401(2) n
C3 C8 1.517(2) n
C4 N 1.388(2) n
C4 C5 1.389(2) n
C5 C6 1.398(2) n
C5 H5 0.98(2) n
C6 H6 0.98(2) n
N C11 1.448(2) y
N C7 1.448(2) n
C7 H7A 0.94(2) n
C7 H7B 0.98(2) n
C7 H7C 0.96(3) n
C8 C10 1.527(2) n
C8 C9 1.535(2) n
C8 C11 1.564(2) n
C9 H9A 0.95(2) n
C9 H9B 1.00(2) n
C9 H9C 0.97(2) n
C10 H10A 0.98(2) n
C10 H10B 0.98(2) n
C10 H10C 0.94(2) n
C11 O 1.4680(18) y
C11 C12 1.500(2) n
O C15 1.3596(18) n
C12 C13 1.332(2) n
C12 H12 0.94(2) n
C13 C14 1.451(2) n
C13 H13 0.95(2) n
C14 C15 1.397(2) n
C14 C19 1.401(2) n
C15 C16 1.390(2) n
C16 C17 1.389(2) n
C16 H16 0.96(2) n
C17 C18 1.389(2) n
C17 H17 0.93(2) n
C18 C19 1.379(2) n
C18 Cl2 1.7384(16) n
C19 H19 0.92(2) n

loop_
_geom_torsion_atom_site_label_1
_geom_torsion_atom_site_label_2
_geom_torsion_atom_site_label_3
_geom_torsion_atom_site_label_4
_geom_torsion
_geom_torsion_publ_flag
C6 C1 C2 C3 0.0(2) n
Cl1 C1 C2 C3 179.99(12) n
C1 C2 C3 C4 0.0(2) n
C1 C2 C3 C8 175.66(15) n
C2 C3 C4 N 179.88(14) n
C8 C3 C4 N 3.35(17) y
C2 C3 C4 C5 0.2(2) n
C8 C3 C4 C5 -176.36(14) n
N C4 C5 C6 179.99(16) n
C3 C4 C5 C6 -0.4(2) n
C2 C1 C6 C5 -0.2(3) n
Cl1 C1 C6 C5 179.82(13) n
C4 C5 C6 C1 0.4(3) n
C5 C4 N C11 -163.27(16) n
C3 C4 N C11 17.04(17) n
C5 C4 N C7 -11.2(3) n
C3 C4 N C7 169.10(15) n
C2 C3 C8 C10 41.2(2) n
C4 C3 C8 C10 -142.78(14) n
C2 C3 C8 C9 -80.7(2) n
C4 C3 C8 C9 95.37(15) n
C2 C3 C8 C11 163.81(16) n
C4 C3 C8 C11 -20.12(15) n
C4 N C11 O 81.89(15) n
C7 N C11 O -70.01(18) n
C4 N C11 C12 -154.49(13) n
C7 N C11 C12 53.62(19) n
C4 N C11 C8 -29.08(16) n
C7 N C11 C8 179.02(14) y
C3 C8 C11 N 28.87(14) y
C10 C8 C11 N 151.51(13) n
C9 C8 C11 N -84.95(15) n
C3 C8 C11 O -85.57(13) n
C10 C8 C11 O 37.07(17) n
C9 C8 C11 O 160.62(12) n
C3 C8 C11 C12 149.91(14) n
C10 C8 C11 C12 -87.45(17) n
C9 C8 C11 C12 36.10(19) n
N C11 O C15 102.17(16) n
C12 C11 O C15 -20.53(19) n
C8 C11 O C15 -148.14(13) n
N C11 C12 C13 -104.55(18) n
O C11 C12 C13 17.6(2) n
C8 C11 C12 C13 138.45(16) n
C11 C12 C13 C14 -5.4(3) n
C12 C13 C14 C15 -5.7(2) n
C12 C13 C14 C19 177.48(16) n
C11 O C15 C16 -172.39(13) n
C11 O C15 C14 11.3(2) n
C19 C14 C15 O 179.72(14) n
C13 C14 C15 O 2.8(2) n
C19 C14 C15 C16 3.6(2) n
C13 C14 C15 C16 -173.34(14) n
O C15 C16 C17 -178.97(14) n
C14 C15 C16 C17 -2.7(2) n
C15 C16 C17 C18 0.2(2) n
C16 C17 C18 C19 1.4(2) n
C16 C17 C18 Cl2 -179.66(12) n
C17 C18 C19 C14 -0.4(2) n
Cl2 C18 C19 C14 -179.39(12) n
C15 C14 C19 C18 -2.0(2) n
C13 C14 C19 C18 174.72(15) n
